data_4333320
loop_
_publ_author_name
'Aronica, Christophe'
'Chastanet, Guillaume'
'Pilet, Guillaume'
'Le Guennic, Boris'
'Robert, Vincent'
'Wernsdorfer, Wolfgang'
'Luneau, Dominique'

_publ_section_title
;
 Cubane variations: syntheses, structures, and magnetic property analyses
 of lanthanide(III)-copper(II) architectures with controlled nuclearities.
;
_journal_issue 15
_journal_name_full 'Inorganic chemistry'
_journal_page_first 6108
_journal_page_last 6119
_journal_paper_doi 10.1021/ic700645q
_journal_volume 46
_journal_year 2007
_chemical_formula_moiety 'C28 H32 Cu4 F12 N4 O8'
_chemical_formula_sum 'C28 H32 Cu4 F12 N4 O8'
_chemical_formula_weight 1034.74
_space_group_IT_number 14
_symmetry_cell_setting monoclinic
_symmetry_space_group_name_Hall '-P 2ybc'
_symmetry_space_group_name_H-M 'P 1 21/c 1'
_atom_sites_solution_hydrogens geom
_atom_sites_solution_primary direct
_audit_creation_date 05-09-07
_audit_creation_method CRYSTALS_ver_12.80
_cell_angle_alpha 90
_cell_angle_beta 96.768(5)
_cell_angle_gamma 90
_cell_formula_units_Z 4
_cell_length_a 13.807(5)
_cell_length_b 12.319(5)
_cell_length_c 22.650(5)
_cell_measurement_reflns_used 0
_cell_measurement_temperature 293
_cell_measurement_theta_max 0
_cell_measurement_theta_min 0
_cell_volume 3826(2)
_computing_cell_refinement 'USER DEFINED CELL REFINEMENT'
_computing_data_collection 'USER DEFINED DATA COLLECTION'
_computing_data_reduction 'USER DEFINED DATA REDUCTION'
_computing_molecular_graphics 'CAMERON (Watkin et al., 1996)'
_computing_publication_material 'CRYSTALS (Betteridge et al., 2003)'
_computing_structure_refinement 'CRYSTALS (Betteridge et al., 2003)'
_computing_structure_solution 'SHELXS 86 (Sheldrick, 1986)'
_diffrn_ambient_temperature 293
_diffrn_measured_fraction_theta_full 0.995
_diffrn_measured_fraction_theta_max 0.977
_diffrn_measurement_device_type Unknown
_diffrn_measurement_method \w/2\q
_diffrn_radiation_monochromator graphite
_diffrn_radiation_type 'Mo K\a'
_diffrn_radiation_wavelength 0.71069
_diffrn_reflns_av_R_equivalents 0.036
_diffrn_reflns_limit_h_max 18
_diffrn_reflns_limit_h_min -18
_diffrn_reflns_limit_k_max 16
_diffrn_reflns_limit_k_min -14
_diffrn_reflns_limit_l_max 29
_diffrn_reflns_limit_l_min -29
_diffrn_reflns_number 16465
_diffrn_reflns_theta_full 25.483
_diffrn_reflns_theta_max 28.003
_diffrn_reflns_theta_min 1.485
_diffrn_standards_number 0
_exptl_absorpt_coefficient_mu 2.302
_exptl_absorpt_correction_T_max 1.0000
_exptl_absorpt_correction_T_min 1.0000
_exptl_absorpt_correction_type none
_exptl_crystal_density_diffrn 1.796
_exptl_crystal_F_000 2064
_refine_diff_density_max 0.58
_refine_diff_density_min -0.50
_refine_ls_extinction_method None
_refine_ls_goodness_of_fit_ref 1.0021
_refine_ls_hydrogen_treatment noref
_refine_ls_matrix_type full
_refine_ls_number_parameters 505
_refine_ls_number_reflns 3573
_refine_ls_number_restraints 0
_refine_ls_R_factor_all 0.1363
_refine_ls_R_factor_gt 0.0449
_refine_ls_shift/su_max 0.002954
_refine_ls_structure_factor_coef F
_refine_ls_weighting_details
;
 Method, part 1, Chebychev polynomial, (Watkin, 1994, Prince, 1982) 
 [weight] = 1.0/[A~0~*T~0~(x)+A~1~*T~1~(x) ... +A~n-1~]*T~n-1~(x)] 
 where A~i~ are the Chebychev coefficients listed below and x= Fcalc/Fmax 
 Method = Robust Weighting (Prince, 1982) 
 W = [weight] * [1-(deltaF/6*sigmaF)^2^]^2^ 
 A~i~ are: 
 0.768 0.503 0.470 
;
_refine_ls_weighting_scheme calc
_refine_ls_wR_factor_all 0.1240
_refine_ls_wR_factor_gt 0.0563
_refine_ls_wR_factor_ref 0.0563
_reflns_limit_h_max 18
_reflns_limit_h_min -18
_reflns_limit_k_max 16
_reflns_limit_k_min 0
_reflns_limit_l_max 29
_reflns_limit_l_min 0
_reflns_number_gt 3573
_reflns_number_total 9033
_reflns_threshold_expression I>3.00u(I)
_oxford_diffrn_Wilson_B_factor 0.00
_oxford_diffrn_Wilson_scale 0.00
_oxford_refine_ls_scale 0.1570(4)
_oxford_structure_analysis_title 'import in P 21/c'
_cod_data_source_file ic700645qsup1.cif
_cod_data_source_block CRYSTALS_cif
_cod_depositor_comments
;
The following automatic conversions were performed:

'_symmetry_cell_setting' value 'Monoclinic' changed to 'monoclinic'
according to /home/saulius/struct/CIF-dictionaries/cif_core.dic
dictionary named 'cif_core.dic' version 2.4.2 from 2011-04-26.

Automatic conversion script
Id: cif_fix_values 1891 2012-01-12 08:04:46Z andrius 

 Adding full bibliography for 4333320--4333323.cif.
;
_cod_original_sg_symbol_H-M 'P 1 21/c 1 '
_cod_database_code 4333320

loop_
_symmetry_equiv_pos_as_xyz
x,y,z
-x,-y,-z
-x,y+1/2,-z+1/2
x,-y+1/2,z+1/2

loop_
_atom_site_label
_atom_site_type_symbol
_atom_site_fract_x
_atom_site_fract_y
_atom_site_fract_z
_atom_site_U_iso_or_equiv
_atom_site_occupancy
_atom_site_adp_type
Cu1 Cu 0.84139(6) 0.02522(6) 0.38554(4) 0.0603 1.0000 Uani
Cu2 Cu 0.68467(6) -0.00862(6) 0.26541(3) 0.0605 1.0000 Uani
Cu3 Cu 0.61762(6) 0.04348(7) 0.38952(4) 0.0630 1.0000 Uani
Cu4 Cu 0.73880(6) 0.22330(6) 0.31789(4) 0.0649 1.0000 Uani
N1 N 0.9466(4) -0.0480(5) 0.3520(3) 0.0660 1.0000 Uani
N2 N 0.7249(4) -0.1554(4) 0.2487(2) 0.0608 1.0000 Uani
N3 N 0.5674(4) 0.1372(5) 0.4469(2) 0.0651 1.0000 Uani
N4 N 0.6386(5) 0.3319(5) 0.3219(3) 0.0752 1.0000 Uani
O1 O 0.8571(4) -0.0508(4) 0.4589(2) 0.0816 1.0000 Uani
O2 O 0.8217(3) 0.0985(3) 0.30827(19) 0.0611 1.0000 Uani
O3 O 0.6797(4) 0.0399(4) 0.1848(2) 0.0788 1.0000 Uani
O4 O 0.6896(3) -0.0611(3) 0.34702(19) 0.0607 1.0000 Uani
O5 O 0.4965(4) -0.0274(4) 0.3657(2) 0.0806 1.0000 Uani
O6 O 0.7408(3) 0.1199(3) 0.41076(19) 0.0612 1.0000 Uani
O7 O 0.8450(4) 0.3231(4) 0.3347(3) 0.0896 1.0000 Uani
O8 O 0.6294(3) 0.1253(3) 0.29411(19) 0.0635 1.0000 Uani
F1 F 0.9082(8) -0.1107(8) 0.5705(3) 0.1965 1.0000 Uani
F2 F 0.8346(7) -0.2370(8) 0.5292(3) 0.1887 1.0000 Uani
F3 F 0.9831(8) -0.2410(11) 0.5470(5) 0.2647 1.0000 Uani
F4 F 0.7579(6) 0.1266(5) 0.0877(3) 0.1453 1.0000 Uani
F5 F 0.6167(6) 0.0760(7) 0.0683(3) 0.1588 1.0000 Uani
F6 F 0.7281(8) -0.0190(6) 0.0411(3) 0.1809 1.0000 Uani
F7 F 0.3156(4) -0.0480(6) 0.3005(3) 0.1286 1.0000 Uani
F8 F 0.2493(4) -0.0436(6) 0.3794(3) 0.1374 1.0000 Uani
F9 F 0.3474(5) -0.1727(5) 0.3647(3) 0.1399 1.0000 Uani
F10 F 0.9440(9) 0.5044(16) 0.4236(5) 0.3242 1.0000 Uani
F11 F 0.9319(7) 0.5628(8) 0.3418(8) 0.2975 1.0000 Uani
F12 F 1.0031(6) 0.4289(8) 0.3618(5) 0.1940 1.0000 Uani
C1 C 0.9092(10) -0.1816(10) 0.5277(5) 0.1138 1.0000 Uani
C2 C 0.9172(7) -0.1288(6) 0.4679(4) 0.0792 1.0000 Uani
C3 C 0.9811(6) -0.1700(6) 0.4335(4) 0.0847 1.0000 Uani
C4 C 0.9943(5) -0.1315(6) 0.3749(4) 0.0729 1.0000 Uani
C5 C 1.0617(6) -0.1973(7) 0.3411(5) 0.0988 1.0000 Uani
C6 C 0.9589(6) -0.0084(6) 0.2930(4) 0.0763 1.0000 Uani
C7 C 0.9127(6) 0.1023(6) 0.2851(4) 0.0776 1.0000 Uani
C8 C 0.7051(9) 0.0392(8) 0.0853(4) 0.0977 1.0000 Uani
C9 C 0.7101(6) -0.0200(6) 0.1441(3) 0.0756 1.0000 Uani
C10 C 0.7451(7) -0.1213(7) 0.1478(3) 0.0860 1.0000 Uani
C11 C 0.7540(6) -0.1881(6) 0.1997(4) 0.0755 1.0000 Uani
C12 C 0.8023(8) -0.2981(7) 0.1956(4) 0.1069 1.0000 Uani
C13 C 0.7366(5) -0.2247(5) 0.3031(3) 0.0657 1.0000 Uani
C14 C 0.6759(5) -0.1754(6) 0.3468(3) 0.0675 1.0000 Uani
C15 C 0.3337(7) -0.0668(8) 0.3580(5) 0.0971 1.0000 Uani
C16 C 0.4184(6) -0.0014(6) 0.3869(3) 0.0754 1.0000 Uani
C17 C 0.4045(5) 0.0729(7) 0.4294(4) 0.0802 1.0000 Uani
C18 C 0.4772(6) 0.1419(7) 0.4578(3) 0.0779 1.0000 Uani
C19 C 0.4455(7) 0.2234(9) 0.5022(4) 0.1064 1.0000 Uani
C20 C 0.6423(6) 0.2119(7) 0.4749(3) 0.0786 1.0000 Uani
C21 C 0.7415(6) 0.1630(7) 0.4694(3) 0.0767 1.0000 Uani
C22 C 0.9272(10) 0.4803(8) 0.3723(8) 0.1345 1.0000 Uani
C23 C 0.8313(7) 0.4173(6) 0.3553(4) 0.0825 1.0000 Uani
C24 C 0.7467(8) 0.4688(6) 0.3641(4) 0.0903 1.0000 Uani
C25 C 0.6523(7) 0.4261(6) 0.3467(4) 0.0809 1.0000 Uani
C26 C 0.5667(9) 0.4965(8) 0.3593(6) 0.1261 1.0000 Uani
C27 C 0.5401(7) 0.2885(7) 0.3039(4) 0.0943 1.0000 Uani
C28 C 0.5509(6) 0.1886(6) 0.2652(4) 0.0813 1.0000 Uani
H261 H 0.5039 0.4586 0.3451 0.1557 1.0000 Uiso
H262 H 0.5692 0.5115 0.4028 0.1557 1.0000 Uiso
H263 H 0.5685 0.5678 0.3375 0.1557 1.0000 Uiso
H241 H 0.7518 0.5419 0.3844 0.1069 1.0000 Uiso
H271 H 0.5083 0.2665 0.3403 0.1126 1.0000 Uiso
H272 H 0.4977 0.3451 0.2818 0.1126 1.0000 Uiso
H281 H 0.5659 0.2120 0.2240 0.0977 1.0000 Uiso
H282 H 0.4885 0.1447 0.2593 0.0977 1.0000 Uiso
H191 H 0.5028 0.2686 0.5197 0.1302 1.0000 Uiso
H192 H 0.4174 0.1855 0.5355 0.1302 1.0000 Uiso
H193 H 0.3946 0.2740 0.4820 0.1302 1.0000 Uiso
H171 H 0.3365 0.0789 0.4421 0.0975 1.0000 Uiso
H201 H 0.6326 0.2256 0.5173 0.0970 1.0000 Uiso
H202 H 0.6366 0.2848 0.4531 0.0970 1.0000 Uiso
H211 H 0.7949 0.2184 0.4776 0.0942 1.0000 Uiso
H212 H 0.7550 0.1024 0.4999 0.0942 1.0000 Uiso
H121 H 0.8053 -0.3367 0.2349 0.1309 1.0000 Uiso
H122 H 0.8711 -0.2889 0.1854 0.1309 1.0000 Uiso
H123 H 0.7648 -0.3433 0.1643 0.1309 1.0000 Uiso
H101 H 0.7664 -0.1536 0.1104 0.1034 1.0000 Uiso
H131 H 0.8076 -0.2263 0.3206 0.0808 1.0000 Uiso
H132 H 0.7157 -0.3013 0.2930 0.0808 1.0000 Uiso
H141 H 0.6942 -0.2055 0.3881 0.0836 1.0000 Uiso
H142 H 0.6041 -0.1927 0.3349 0.0836 1.0000 Uiso
H71 H 0.9566 0.1589 0.3069 0.0985 1.0000 Uiso
H72 H 0.9033 0.1235 0.2416 0.0985 1.0000 Uiso
H61 H 1.0307 -0.0050 0.2881 0.0962 1.0000 Uiso
H62 H 0.9268 -0.0600 0.2620 0.0962 1.0000 Uiso
H31 H 1.0225 -0.2333 0.4497 0.0988 1.0000 Uiso
H51 H 1.0647 -0.1628 0.3006 0.1228 1.0000 Uiso
H52 H 1.1286 -0.1990 0.3628 0.1228 1.0000 Uiso
H53 H 1.0364 -0.2731 0.3347 0.1228 1.0000 Uiso

loop_
_atom_site_aniso_label
_atom_site_aniso_U_11
_atom_site_aniso_U_22
_atom_site_aniso_U_33
_atom_site_aniso_U_23
_atom_site_aniso_U_13
_atom_site_aniso_U_12
Cu1 0.0664(5) 0.0589(5) 0.0566(5) 0.0027(4) 0.0108(4) 0.0061(4)
Cu2 0.0762(5) 0.0520(4) 0.0535(4) -0.0016(3) 0.0090(4) 0.0035(4)
Cu3 0.0675(5) 0.0628(5) 0.0601(5) -0.0101(4) 0.0138(4) 0.0004(4)
Cu4 0.0756(6) 0.0491(4) 0.0696(5) 0.0007(4) 0.0068(4) 0.0043(4)
N1 0.064(4) 0.059(3) 0.074(4) 0.001(3) 0.008(3) 0.004(3)
N2 0.071(4) 0.053(3) 0.058(3) -0.002(3) 0.010(3) 0.002(3)
N3 0.068(4) 0.071(4) 0.058(3) -0.015(3) 0.011(3) 0.003(3)
N4 0.091(5) 0.058(4) 0.076(4) 0.006(3) 0.008(3) 0.010(3)
O1 0.097(4) 0.084(3) 0.065(3) 0.015(3) 0.013(3) 0.020(3)
O2 0.067(3) 0.059(3) 0.059(3) 0.005(2) 0.014(2) 0.005(2)
O3 0.112(4) 0.069(3) 0.057(3) 0.007(2) 0.013(3) 0.013(3)
O4 0.074(3) 0.054(2) 0.056(3) -0.0009(19) 0.015(2) 0.004(2)
O5 0.076(3) 0.079(3) 0.089(4) -0.024(3) 0.021(3) -0.007(3)
O6 0.067(3) 0.058(3) 0.059(3) -0.009(2) 0.012(2) -0.001(2)
O7 0.083(4) 0.064(3) 0.121(5) -0.008(3) 0.008(3) -0.003(3)
O8 0.069(3) 0.057(3) 0.063(3) -0.005(2) 0.002(2) 0.005(2)
F1 0.335(13) 0.171(7) 0.076(4) 0.029(5) -0.005(5) -0.064(8)
F2 0.205(8) 0.219(8) 0.136(6) 0.079(6) -0.007(5) -0.110(7)
F3 0.254(11) 0.344(15) 0.204(9) 0.194(10) 0.064(8) 0.159(11)
F4 0.195(7) 0.120(5) 0.121(5) 0.034(4) 0.022(4) -0.052(5)
F5 0.149(6) 0.210(8) 0.111(5) 0.086(5) -0.009(4) -0.013(6)
F6 0.354(12) 0.127(5) 0.072(4) 0.009(4) 0.068(5) 0.031(6)
F7 0.116(4) 0.167(6) 0.099(4) -0.027(4) 0.000(3) -0.024(4)
F8 0.088(4) 0.171(6) 0.157(6) -0.045(5) 0.035(4) -0.038(4)
F9 0.131(5) 0.089(4) 0.197(7) -0.012(4) 0.004(4) -0.034(3)
F10 0.253(12) 0.56(3) 0.171(9) -0.188(14) 0.070(9) -0.250(15)
F11 0.190(9) 0.135(7) 0.54(3) 0.152(11) -0.082(11) -0.079(7)
F12 0.138(7) 0.147(7) 0.294(12) -0.051(7) 0.013(7) -0.049(6)
C1 0.140(10) 0.110(8) 0.087(7) 0.024(6) -0.006(6) -0.004(8)
C2 0.094(6) 0.069(5) 0.070(5) 0.015(4) -0.006(4) 0.006(4)
C3 0.085(6) 0.059(4) 0.107(7) 0.020(4) -0.001(5) 0.010(4)
C4 0.060(4) 0.060(4) 0.098(6) -0.006(4) 0.004(4) -0.005(3)
C5 0.080(6) 0.077(5) 0.142(8) -0.014(5) 0.022(5) 0.022(4)
C6 0.077(5) 0.071(4) 0.085(5) 0.000(4) 0.026(4) 0.001(4)
C7 0.080(5) 0.073(5) 0.083(5) 0.010(4) 0.024(4) -0.001(4)
C8 0.143(9) 0.084(6) 0.067(5) 0.011(5) 0.016(6) 0.002(6)
C9 0.100(6) 0.068(5) 0.058(4) 0.002(4) 0.005(4) -0.010(4)
C10 0.125(7) 0.081(5) 0.056(4) -0.004(4) 0.025(4) -0.003(5)
C11 0.084(5) 0.066(4) 0.078(5) -0.007(4) 0.012(4) 0.005(4)
C12 0.160(9) 0.085(6) 0.079(6) -0.014(4) 0.030(6) 0.043(6)
C13 0.083(5) 0.056(4) 0.058(4) 0.002(3) 0.010(3) -0.001(3)
C14 0.085(5) 0.058(4) 0.059(4) 0.005(3) 0.010(4) -0.001(4)
C15 0.079(6) 0.106(7) 0.111(8) -0.020(6) 0.032(5) -0.017(5)
C16 0.072(5) 0.081(5) 0.075(5) -0.003(4) 0.013(4) -0.014(4)
C17 0.063(5) 0.100(6) 0.079(5) -0.008(4) 0.014(4) -0.001(4)
C18 0.087(6) 0.087(5) 0.062(4) -0.004(4) 0.018(4) 0.011(4)
C19 0.094(6) 0.134(8) 0.095(6) -0.036(6) 0.024(5) 0.019(6)
C20 0.083(5) 0.086(5) 0.068(5) -0.024(4) 0.015(4) 0.008(4)
C21 0.078(5) 0.093(5) 0.059(4) -0.015(4) 0.005(4) -0.001(4)
C22 0.139(11) 0.058(6) 0.209(15) -0.058(7) 0.029(10) -0.019(6)
C23 0.102(6) 0.055(4) 0.087(6) 0.010(4) 0.001(5) -0.008(4)
C24 0.123(8) 0.054(4) 0.092(6) -0.007(4) 0.003(5) 0.004(5)
C25 0.101(6) 0.058(4) 0.085(5) 0.003(4) 0.015(5) 0.018(4)
C26 0.134(9) 0.079(6) 0.164(10) -0.021(6) 0.015(8) 0.041(6)
C27 0.087(6) 0.071(5) 0.121(7) -0.002(5) -0.006(5) 0.031(5)
C28 0.076(5) 0.071(5) 0.093(5) 0.000(4) -0.007(4) 0.012(4)

loop_
_atom_type_symbol
_atom_type_scat_dispersion_real
_atom_type_scat_dispersion_imag
_atom_type_scat_Cromer_Mann_a1
_atom_type_scat_Cromer_Mann_b1
_atom_type_scat_Cromer_Mann_a2
_atom_type_scat_Cromer_Mann_b2
_atom_type_scat_Cromer_Mann_a3
_atom_type_scat_Cromer_Mann_b3
_atom_type_scat_Cromer_Mann_a4
_atom_type_scat_Cromer_Mann_b4
_atom_type_scat_Cromer_Mann_c
_atom_type_scat_source
C 0.0033 0.0016 2.3100 20.8439 1.0200 10.2075 1.5886 0.5687 0.8650 51.6512 0.2156 'International Tables Vol C 4.2.6.8 and 6.1.1.4'
H 0.0000 0.0000 0.4930 10.5109 0.3229 26.1257 0.1402 3.1424 0.0408 57.7998 0.0030 'International Tables Vol C 4.2.6.8 and 6.1.1.4'
N 0.0061 0.0033 12.2126 0.0057 3.1322 9.8933 2.0125 28.9975 1.1663 0.5826 -11.5290 'International Tables Vol C 4.2.6.8 and 6.1.1.4'
O 0.0106 0.0060 3.0485 13.2771 2.2868 5.7011 1.5463 0.3239 0.8670 32.9089 0.2508 'International Tables Vol C 4.2.6.8 and 6.1.1.4'
F 0.0171 0.0103 3.5392 10.2825 2.6412 4.2944 1.5170 0.2615 1.0243 26.1476 0.2776 'International Tables Vol C 4.2.6.8 and 6.1.1.4'
Cu 0.3201 1.2651 13.3380 3.5828 7.1676 0.2470 5.6158 11.3966 1.6735 64.8126 1.1910 'International Tables Vol C 4.2.6.8 and 6.1.1.4'

loop_
_geom_angle_atom_site_label_1
_geom_angle_atom_site_label_2
_geom_angle_atom_site_label_3
_geom_angle
_geom_angle_publ_flag
N1 Cu1 O1 95.7(2) yes
N1 Cu1 O2 84.0(2) yes
O1 Cu1 O2 177.5(2) yes
N1 Cu1 O4 108.2(2) yes
O1 Cu1 O4 95.9(2) yes
O2 Cu1 O4 81.77(17) yes
N1 Cu1 O6 170.1(2) yes
O1 Cu1 O6 92.9(2) yes
O2 Cu1 O6 87.56(18) yes
O4 Cu1 O6 75.64(16) yes
N2 Cu2 O2 111.01(19) yes
N2 Cu2 O3 94.8(2) yes
O2 Cu2 O3 98.7(2) yes
N2 Cu2 O4 84.1(2) yes
O2 Cu2 O4 82.06(17) yes
O3 Cu2 O4 178.9(2) yes
N2 Cu2 O8 168.4(2) yes
O2 Cu2 O8 73.98(17) yes
O3 Cu2 O8 94.7(2) yes
O4 Cu2 O8 86.33(18) yes
N3 Cu3 O4 166.8(2) yes
N3 Cu3 O5 95.3(2) yes
O4 Cu3 O5 92.2(2) yes
N3 Cu3 O6 85.3(2) yes
O4 Cu3 O6 87.72(19) yes
O5 Cu3 O6 177.5(2) yes
N3 Cu3 O8 115.0(2) yes
O4 Cu3 O8 74.99(16) yes
O5 Cu3 O8 95.0(2) yes
O6 Cu3 O8 82.55(17) yes
N4 Cu4 O2 170.3(2) yes
N4 Cu4 O6 104.8(2) yes
O2 Cu4 O6 74.83(16) yes
N4 Cu4 O7 94.7(3) yes
O2 Cu4 O7 94.7(2) yes
O6 Cu4 O7 103.4(2) yes
N4 Cu4 O8 84.6(2) yes
O2 Cu4 O8 85.80(19) yes
O6 Cu4 O8 81.18(17) yes
O7 Cu4 O8 175.4(2) yes
N4 Cu4 C25 21.7(3) yes
O2 Cu4 C25 167.9(2) yes
O6 Cu4 C25 102.6(2) yes
O7 Cu4 C25 74.1(2) yes
O8 Cu4 C25 105.7(2) yes
Cu1 N1 C4 125.5(5) yes
Cu1 N1 C6 112.3(4) yes
C4 N1 C6 121.7(6) yes
Cu2 N2 C11 125.7(5) yes
Cu2 N2 C13 112.2(4) yes
C11 N2 C13 121.2(6) yes
Cu3 N3 C18 125.7(5) yes
Cu3 N3 C20 112.0(4) yes
C18 N3 C20 122.1(6) yes
Cu4 N4 C25 124.9(6) yes
Cu4 N4 C27 112.2(5) yes
C25 N4 C27 121.9(7) yes
Cu1 O1 C2 121.2(5) yes
Cu2 O2 Cu1 97.32(18) yes
Cu2 O2 Cu4 91.93(18) yes
Cu1 O2 Cu4 106.6(2) yes
Cu2 O2 C7 123.8(4) yes
Cu1 O2 C7 108.0(4) yes
Cu4 O2 C7 125.0(4) yes
Cu2 O3 C9 121.7(4) yes
Cu1 O4 Cu2 97.36(18) yes
Cu1 O4 Cu3 90.12(16) yes
Cu2 O4 Cu3 106.6(2) yes
Cu1 O4 C14 123.1(4) yes
Cu2 O4 C14 109.6(4) yes
Cu3 O4 C14 125.5(4) yes
Cu3 O5 C16 122.2(5) yes
Cu4 O6 Cu3 96.73(18) yes
Cu4 O6 Cu1 89.77(17) yes
Cu3 O6 Cu1 105.60(19) yes
Cu4 O6 C21 126.9(4) yes
Cu3 O6 C21 108.5(4) yes
Cu1 O6 C21 124.6(4) yes
Cu4 O7 C23 120.9(5) yes
Cu3 O8 Cu2 90.88(17) yes
Cu3 O8 Cu4 98.20(18) yes
Cu2 O8 Cu4 107.0(2) yes
Cu3 O8 C28 120.8(4) yes
Cu2 O8 C28 127.6(4) yes
Cu4 O8 C28 108.0(4) yes
F1 C1 F3 101.8(11) yes
F1 C1 F2 105.4(12) yes
F3 C1 F2 107.8(12) yes
F1 C1 C2 112.6(9) yes
F3 C1 C2 114.1(11) yes
F2 C1 C2 114.1(9) yes
C1 C2 O1 110.7(9) yes
C1 C2 C3 118.5(8) yes
O1 C2 C3 130.8(7) yes
C2 C3 C4 125.0(7) yes
C2 C3 H31 117.6 no
C4 C3 H31 117.5 no
C3 C4 N1 121.1(7) yes
C3 C4 C5 116.3(7) yes
N1 C4 C5 122.5(8) yes
C4 C5 H51 109.1 no
C4 C5 H52 110.7 no
H51 C5 H52 108.6 no
C4 C5 H53 110.5 no
H51 C5 H53 107.9 no
H52 C5 H53 109.9 no
N1 C6 C7 108.6(6) yes
N1 C6 H61 109.7 no
C7 C6 H61 110.9 no
N1 C6 H62 109.8 no
C7 C6 H62 110.0 no
H61 C6 H62 107.9 no
C6 C7 O2 107.9(6) yes
C6 C7 H71 110.2 no
O2 C7 H71 110.3 no
C6 C7 H72 110.7 no
O2 C7 H72 110.5 no
H71 C7 H72 107.3 no
F5 C8 F6 105.5(9) yes
F5 C8 F4 102.9(8) yes
F6 C8 F4 107.6(9) yes
F5 C8 C9 111.6(8) yes
F6 C8 C9 115.0(8) yes
F4 C8 C9 113.3(8) yes
C8 C9 O3 111.7(7) yes
C8 C9 C10 118.9(8) yes
O3 C9 C10 129.4(7) yes
C9 C10 C11 125.8(7) yes
C9 C10 H101 117.0 no
C11 C10 H101 117.2 no
C10 C11 N2 121.6(7) yes
C10 C11 C12 117.4(7) yes
N2 C11 C12 121.0(7) yes
C11 C12 H121 109.9 no
C11 C12 H122 110.2 no
H121 C12 H122 108.3 no
C11 C12 H123 110.2 no
H121 C12 H123 109.2 no
H122 C12 H123 109.0 no
N2 C13 C14 107.4(5) yes
N2 C13 H131 109.9 no
C14 C13 H131 109.9 no
N2 C13 H132 110.4 no
C14 C13 H132 111.3 no
H131 C13 H132 108.0 no
C13 C14 O4 108.6(5) yes
C13 C14 H141 111.4 no
O4 C14 H141 110.1 no
C13 C14 H142 110.0 no
O4 C14 H142 109.5 no
H141 C14 H142 107.3 no
F8 C15 F9 106.6(8) yes
F8 C15 F7 104.4(9) yes
F9 C15 F7 107.1(8) yes
F8 C15 C16 113.0(8) yes
F9 C15 C16 112.6(9) yes
F7 C15 C16 112.6(8) yes
C15 C16 O5 110.5(7) yes
C15 C16 C17 120.2(7) yes
O5 C16 C17 129.3(7) yes
C16 C17 C18 125.2(7) yes
C16 C17 H171 117.5 no
C18 C17 H171 117.3 no
C17 C18 N3 122.2(7) yes
C17 C18 C19 117.0(7) yes
N3 C18 C19 120.8(8) yes
C18 C19 H191 110.5 no
C18 C19 H192 110.9 no
H191 C19 H192 108.4 no
C18 C19 H193 110.4 no
H191 C19 H193 108.1 no
H192 C19 H193 108.5 no
N3 C20 C21 108.2(6) yes
N3 C20 H201 110.7 no
C21 C20 H201 111.7 no
N3 C20 H202 109.4 no
C21 C20 H202 109.2 no
H201 C20 H202 107.7 no
C20 C21 O6 108.5(6) yes
C20 C21 H211 111.4 no
O6 C21 H211 110.4 no
C20 C21 H212 109.3 no
O6 C21 H212 109.8 no
H211 C21 H212 107.4 no
F12 C22 F11 102.0(15) yes
F12 C22 F10 103.7(16) yes
F11 C22 F10 108.8(12) yes
F12 C22 C23 113.9(8) yes
F11 C22 C23 112.0(13) yes
F10 C22 C23 115.4(13) yes
C22 C23 O7 112.9(8) yes
C22 C23 C24 117.0(8) yes
O7 C23 C24 130.1(8) yes
C23 C24 C25 124.2(7) yes
C23 C24 H241 117.8 no
C25 C24 H241 118.0 no
C24 C25 N4 122.4(7) yes
C24 C25 Cu4 89.6(5) yes
N4 C25 Cu4 33.5(4) yes
C24 C25 C26 116.6(8) yes
N4 C25 C26 121.0(9) yes
Cu4 C25 C26 152.9(7) yes
C25 C26 H261 109.7 no
C25 C26 H262 110.7 no
H261 C26 H262 109.3 no
C25 C26 H263 109.9 no
H261 C26 H263 108.5 no
H262 C26 H263 108.7 no
N4 C27 C28 107.5(7) yes
N4 C27 H271 110.3 no
C28 C27 H271 109.4 no
N4 C27 H272 110.5 no
C28 C27 H272 111.3 no
H271 C27 H272 107.8 no
C27 C28 O8 107.2(6) yes
C27 C28 H281 109.9 no
O8 C28 H281 110.4 no
C27 C28 H282 111.5 no
O8 C28 H282 110.9 no
H281 C28 H282 106.9 no

loop_
_geom_bond_atom_site_label_1
_geom_bond_atom_site_label_2
_geom_bond_distance
_geom_bond_publ_flag
Cu1 N1 1.939(6) yes
Cu1 O1 1.897(5) yes
Cu1 O2 1.959(4) yes
Cu1 O4 2.419(5) yes
Cu1 O6 1.950(4) yes
Cu2 N2 1.942(5) yes
Cu2 O2 2.414(5) yes
Cu2 O3 1.914(5) yes
Cu2 O4 1.952(4) yes
Cu2 O8 1.961(4) yes
Cu3 N3 1.927(5) yes
Cu3 O4 1.949(4) yes
Cu3 O5 1.907(5) yes
Cu3 O6 1.954(4) yes
Cu3 O8 2.408(5) yes
Cu4 N4 1.934(6) yes
Cu4 O2 1.944(4) yes
Cu4 O6 2.456(5) yes
Cu4 O7 1.917(5) yes
Cu4 O8 1.959(5) yes
Cu4 C25 2.878(7) yes
N1 C4 1.297(9) yes
N1 C6 1.452(10) yes
N2 C11 1.290(9) yes
N2 C13 1.491(8) yes
N3 C18 1.299(9) yes
N3 C20 1.47(1) yes
N4 C25 1.295(10) yes
N4 C27 1.473(11) yes
O1 C2 1.270(9) yes
O2 C7 1.419(9) yes
O3 C9 1.289(9) yes
O4 C14 1.421(8) yes
O5 C16 1.273(9) yes
O6 C21 1.429(8) yes
O7 C23 1.273(9) yes
O8 C28 1.430(8) yes
F1 C1 1.307(14) yes
F2 C1 1.240(13) yes
F3 C1 1.289(13) yes
F4 C8 1.298(11) yes
F5 C8 1.316(12) yes
F6 C8 1.301(11) yes
F7 C15 1.317(11) yes
F8 C15 1.345(10) yes
F9 C15 1.324(11) yes
F10 C22 1.197(16) yes
F11 C22 1.234(17) yes
F12 C22 1.270(13) yes
C1 C2 1.518(13) yes
C2 C3 1.345(12) yes
C3 C4 1.440(12) yes
C3 H31 1.011 no
C4 C5 1.508(11) yes
C5 H51 1.017 no
C5 H52 0.993 no
C5 H53 1.002 no
C6 C7 1.507(11) yes
C6 H61 1.010 no
C6 H62 1.010 no
C7 H71 1.014 no
C7 H72 1.014 no
C8 C9 1.513(11) yes
C9 C10 1.337(11) yes
C10 C11 1.429(11) yes
C10 H101 1.011 no
C11 C12 1.518(11) yes
C12 H121 1.006 no
C12 H122 1.009 no
C12 H123 0.997 no
C13 C14 1.499(10) yes
C13 H131 1.013 no
C13 H132 1.006 no
C14 H141 1.009 no
C14 H142 1.019 no
C15 C16 1.504(12) yes
C16 C17 1.358(11) yes
C17 C18 1.411(11) yes
C17 H171 1.016 no
C18 C19 1.522(11) yes
C19 H191 1.010 no
C19 H192 1.004 no
C19 H193 1.008 no
C20 C21 1.515(11) yes
C20 H201 0.999 no
C20 H202 1.023 no
C21 H211 1.006 no
C21 H212 1.019 no
C22 C23 1.544(14) yes
C23 C24 1.365(12) yes
C24 C25 1.417(12) yes
C24 H241 1.010 no
C25 C26 1.519(12) yes
C26 H261 1.003 no
C26 H262 1.000 no
C26 H263 1.009 no
C27 C28 1.529(11) yes
C27 H271 1.015 no
C27 H272 1.006 no
C28 H281 1.021 no
C28 H282 1.012 no
